data_7113827
loop_
_publ_author_name
'Givaja, Gonzalo'
'Blake, Alexander J.'
'Wilson, Claire'
'Schr\"oder, Martin'
'Love, Jason B.'

_publ_section_title
;
 Macrocyclic diiminodipyrromethane complexes: structural analogues of
 Pac-Man porphyrins
;
_journal_coden_ASTM CHCOFS
_journal_issue 19
_journal_name_full
;
 Chemical Communications (Cambridge, United Kingdom)
;
_journal_page_first 2508
_journal_page_last 2509
_journal_paper_doi 10.1039/b308443d
_journal_year 2003
_chemical_formula_moiety 'C38 H32 N8 Pd2, 0.25(C H4 O)'
_chemical_formula_sum 'C38.25 H33 N8 O0.25 Pd2'
_chemical_formula_weight 821.53
_space_group_IT_number 2
_symmetry_cell_setting triclinic
_symmetry_Int_Tables_number 2
_symmetry_space_group_name_Hall '-P 1'
_symmetry_space_group_name_H-M 'P -1'
_atom_sites_solution_hydrogens 'placed geometrically; solvent H atoms not located'
_atom_sites_solution_primary direct
_atom_sites_solution_secondary difmap
_audit_creation_method SHELXL-97
_cell_angle_alpha 74.331(2)
_cell_angle_beta 86.576(2)
_cell_angle_gamma 81.503(2)
_cell_formula_units_Z 2
_cell_length_a 9.4559(8)
_cell_length_b 13.2076(11)
_cell_length_c 14.3084(12)
_cell_measurement_reflns_used 4076
_cell_measurement_temperature 150(2)
_cell_measurement_theta_max 25.7
_cell_measurement_theta_min 2.5
_cell_volume 1701.3(2)
_computing_cell_refinement 'Bruker SAINT version 6.36a (Bruker, 2002)'
_computing_data_collection 'Bruker SMART version 5.624 (Bruker, 2001)'
_computing_data_reduction 'Bruker SAINT; Bruker SHELXTL (Bruker, 2001)'
_computing_molecular_graphics 'Bruker SHELXTL'
_computing_publication_material 'SHELXL-97; enCIFer (CCDC, 2003); PLATON (Spek, 2003)'
_computing_structure_refinement 'SHELXL-97 (Sheldrick, 1997)'
_computing_structure_solution 'SHELXS-97 (Sheldrick, 1990)'
_diffrn_ambient_temperature 150(2)
_diffrn_measured_fraction_theta_full 0.955
_diffrn_measured_fraction_theta_max 0.955
_diffrn_measurement_device_type 'Bruker SMART1000 CCD area detector'
_diffrn_measurement_method omega
_diffrn_radiation_monochromator graphite
_diffrn_radiation_probe x-ray
_diffrn_radiation_type MoK\a
_diffrn_radiation_wavelength 0.71073
_diffrn_reflns_av_R_equivalents 0.032
_diffrn_reflns_av_sigmaI/netI 0.077
_diffrn_reflns_limit_h_max 12
_diffrn_reflns_limit_h_min -12
_diffrn_reflns_limit_k_max 17
_diffrn_reflns_limit_k_min -16
_diffrn_reflns_limit_l_max 18
_diffrn_reflns_limit_l_min -18
_diffrn_reflns_number 14533
_diffrn_reflns_theta_full 27.50
_diffrn_reflns_theta_max 27.50
_diffrn_reflns_theta_min 1.88
_diffrn_source 'normal-focus sealed tube'
_diffrn_standards_decay_% 0
_exptl_absorpt_coefficient_mu 1.099
_exptl_absorpt_correction_T_max 0.774
_exptl_absorpt_correction_T_min 0.708
_exptl_absorpt_correction_type multi-scan
_exptl_absorpt_process_details '(SHELXTL version 6.12; Bruker, 2001)'
_exptl_crystal_colour yellow
_exptl_crystal_density_diffrn 1.604
_exptl_crystal_density_method 'not measured'
_exptl_crystal_description plate
_exptl_crystal_F_000 825
_exptl_crystal_size_max 0.18
_exptl_crystal_size_mid 0.15
_exptl_crystal_size_min 0.03
_refine_diff_density_max 1.06
_refine_diff_density_min -0.53
_refine_diff_density_rms 0.09
_refine_ls_extinction_method none
_refine_ls_goodness_of_fit_ref 0.86
_refine_ls_hydrogen_treatment 'riding model'
_refine_ls_matrix_type full
_refine_ls_number_parameters 435
_refine_ls_number_reflns 7474
_refine_ls_number_restraints 36
_refine_ls_restrained_S_all 0.87
_refine_ls_R_factor_all 0.0670
_refine_ls_R_factor_gt 0.0348
_refine_ls_shift/su_max 0.027
_refine_ls_shift/su_mean 0.002
_refine_ls_structure_factor_coef Fsqd
_refine_ls_weighting_details 'calc w=1/[\s^2^(Fo^2^)+(0.026P)^2^] where P=(Fo^2^+2Fc^2^)/3'
_refine_ls_weighting_scheme calc
_refine_ls_wR_factor_gt 0.0637
_refine_ls_wR_factor_ref 0.0704
_reflns_number_gt 4880
_reflns_number_total 7481
_reflns_threshold_expression >2sigma(I)
_cod_duplicate_entry 7104825
_cod_data_source_file b308443d.txt
_cod_data_source_block PDIMPY
_cod_original_cell_volume 1701.3(4)
_cod_original_sg_symbol_H-M P-1
_cod_database_code 7113827

loop_
_symmetry_equiv_pos_as_xyz
'x, y, z'
'-x, -y, -z'

loop_
_atom_site_label
_atom_site_type_symbol
_atom_site_fract_x
_atom_site_fract_y
_atom_site_fract_z
_atom_site_U_iso_or_equiv
_atom_site_adp_type
_atom_site_occupancy
_atom_site_symmetry_multiplicity
_atom_site_calc_flag
_atom_site_refinement_flags
_atom_site_disorder_assembly
_atom_site_disorder_group
Pd1 Pd 0.35389(3) 0.57857(2) 0.14830(2) 0.03015(9) Uani 1 1 d . . .
Pd2 Pd 0.39667(3) 0.84988(2) 0.17016(2) 0.02858(8) Uani 1 1 d . . .
N1 N 0.2436(3) 0.6562(2) 0.0242(2) 0.0299(7) Uani 1 1 d . . .
N2 N 0.1729(3) 0.5242(2) 0.1821(2) 0.0351(8) Uani 1 1 d . A .
N3 N 0.4211(3) 0.4951(2) 0.2745(2) 0.0332(7) Uani 1 1 d . A .
N4 N 0.5618(3) 0.6135(2) 0.1366(2) 0.0284(7) Uani 1 1 d . A .
N5 N 0.2826(3) 0.8531(2) 0.0489(2) 0.0275(7) Uani 1 1 d . B .
N6 N 0.2059(3) 0.8962(2) 0.2136(2) 0.0294(7) Uani 1 1 d . B .
N7 N 0.4677(3) 0.8631(2) 0.2889(2) 0.0318(7) Uani 1 1 d . B .
N8 N 0.6120(3) 0.8108(2) 0.1479(2) 0.0281(7) Uani 1 1 d . . .
C1 C 0.1163(4) 0.6269(3) 0.0258(3) 0.0329(9) Uani 1 1 d . . .
H1A H 0.0547 0.6547 -0.0279 0.040 Uiso 1 1 calc R . .
C2 C 0.0743(4) 0.5530(3) 0.1100(3) 0.0320(9) Uani 1 1 d . . .
C3 C -0.0415(4) 0.4976(3) 0.1445(3) 0.0379(10) Uani 1 1 d . . .
H3A H -0.1263 0.5015 0.1105 0.046 Uiso 1 1 calc R . .
C4 C -0.0092(4) 0.4362(3) 0.2373(3) 0.0387(10) Uani 1 1 d . A .
H4A H -0.0681 0.3899 0.2789 0.046 Uiso 1 1 calc R . .
C5 C 0.1267(4) 0.4544(3) 0.2593(3) 0.0388(10) Uani 1 1 d D . .
C6 C 0.1992(7) 0.4324(8) 0.3547(5) 0.046(3) Uiso 0.40 1 d PD A 1
C7 C 0.1753(16) 0.3177(9) 0.4027(10) 0.093(5) Uiso 0.40 1 d PD A 1
H7A H 0.1067 0.3161 0.4570 0.139 Uiso 0.40 1 calc PR A 1
H7B H 0.2663 0.2755 0.4268 0.139 Uiso 0.40 1 calc PR A 1
H7C H 0.1376 0.2880 0.3550 0.139 Uiso 0.40 1 calc PR A 1
C8 C 0.1181(14) 0.4994(11) 0.4163(9) 0.083(4) Uiso 0.40 1 d PD A 1
H8A H 0.1288 0.5742 0.3874 0.124 Uiso 0.40 1 calc PR A 1
H8B H 0.1565 0.4767 0.4820 0.124 Uiso 0.40 1 calc PR A 1
H8C H 0.0166 0.4909 0.4195 0.124 Uiso 0.40 1 calc PR A 1
C6' C 0.2163(5) 0.3931(5) 0.3505(4) 0.0367(18) Uiso 0.60 1 d PD A 2
C7' C 0.2335(7) 0.2728(5) 0.3663(5) 0.0432(17) Uiso 0.60 1 d PD A 2
H7'A H 0.2908 0.2535 0.3127 0.065 Uiso 0.60 1 calc PR A 2
H7'B H 0.1391 0.2500 0.3685 0.065 Uiso 0.60 1 calc PR A 2
H7'C H 0.2818 0.2378 0.4277 0.065 Uiso 0.60 1 calc PR A 2
C8' C 0.1332(8) 0.4157(7) 0.4407(5) 0.065(2) Uiso 0.60 1 d PD A 2
H8'A H 0.1201 0.4921 0.4348 0.098 Uiso 0.60 1 calc PR A 2
H8'B H 0.1872 0.3780 0.4992 0.098 Uiso 0.60 1 calc PR A 2
H8'C H 0.0395 0.3912 0.4454 0.098 Uiso 0.60 1 calc PR A 2
C9 C 0.3614(4) 0.4321(3) 0.3504(3) 0.0404(10) Uani 1 1 d D . .
C10 C 0.4609(4) 0.3980(3) 0.4254(3) 0.0464(11) Uani 1 1 d . A .
H10A H 0.4469 0.3520 0.4879 0.056 Uiso 1 1 calc R . .
C11 C 0.5833(4) 0.4439(3) 0.3914(3) 0.0442(10) Uani 1 1 d . . .
H11A H 0.6687 0.4354 0.4261 0.053 Uiso 1 1 calc R A .
C12 C 0.5567(4) 0.5052(3) 0.2961(3) 0.0313(9) Uani 1 1 d . A .
C13 C 0.6269(4) 0.5710(3) 0.2198(3) 0.0317(9) Uani 1 1 d . . .
H13A H 0.7205 0.5848 0.2280 0.038 Uiso 1 1 calc R A .
C14 C 0.6355(3) 0.6785(3) 0.0589(3) 0.0271(8) Uani 1 1 d . . .
C15 C 0.6758(4) 0.6478(3) -0.0252(3) 0.0314(9) Uani 1 1 d . A .
H15A H 0.6494 0.5839 -0.0330 0.038 Uiso 1 1 calc R . .
C16 C 0.7538(4) 0.7088(3) -0.0978(3) 0.0389(10) Uani 1 1 d . . .
H16A H 0.7815 0.6865 -0.1548 0.047 Uiso 1 1 calc R A .
C17 C 0.7918(4) 0.8025(3) -0.0876(3) 0.0378(10) Uani 1 1 d . A .
H17A H 0.8476 0.8436 -0.1369 0.045 Uiso 1 1 calc R . .
C18 C 0.7485(4) 0.8363(3) -0.0059(3) 0.0343(9) Uani 1 1 d . . .
H18A H 0.7722 0.9017 0.0000 0.041 Uiso 1 1 calc R A .
C19 C 0.6707(3) 0.7754(3) 0.0675(3) 0.0273(8) Uani 1 1 d . A .
C20 C 0.6877(4) 0.8175(3) 0.2191(3) 0.0320(9) Uani 1 1 d . . .
H20A H 0.7890 0.8017 0.2181 0.038 Uiso 1 1 calc R . .
C21 C 0.6143(4) 0.8489(3) 0.2972(3) 0.0307(9) Uani 1 1 d . . .
C22 C 0.6449(4) 0.8693(3) 0.3847(3) 0.0397(10) Uani 1 1 d . . .
H22A H 0.7369 0.8659 0.4096 0.048 Uiso 1 1 calc R . .
C23 C 0.5146(4) 0.8954(3) 0.4274(3) 0.0432(10) Uani 1 1 d . B .
H23A H 0.5009 0.9124 0.4880 0.052 Uiso 1 1 calc R . .
C24 C 0.4057(4) 0.8926(3) 0.3659(3) 0.0375(9) Uani 1 1 d D . .
C25 C 0.2435(6) 0.9261(8) 0.3799(5) 0.037(4) Uiso 0.40 1 d PD B 1
C26 C 0.2105(13) 1.0329(8) 0.4061(9) 0.049(3) Uiso 0.40 1 d PD B 1
H26A H 0.2413 1.0894 0.3524 0.074 Uiso 0.40 1 calc PR B 1
H26B H 0.2618 1.0289 0.4648 0.074 Uiso 0.40 1 calc PR B 1
H26C H 0.1074 1.0484 0.4179 0.074 Uiso 0.40 1 calc PR B 1
C27 C 0.1925(11) 0.8389(8) 0.4657(7) 0.047(3) Uiso 0.40 1 d PD B 1
H27A H 0.1496 0.8710 0.5168 0.071 Uiso 0.40 1 calc PR B 1
H27B H 0.2744 0.7859 0.4917 0.071 Uiso 0.40 1 calc PR B 1
H27C H 0.1214 0.8045 0.4430 0.071 Uiso 0.40 1 calc PR B 1
C25' C 0.2443(5) 0.8985(6) 0.3840(4) 0.036(2) Uiso 0.60 1 d PD B 2
C26' C 0.2027(8) 0.9861(6) 0.4362(5) 0.051(2) Uiso 0.60 1 d PD B 2
H26D H 0.2230 1.0542 0.3933 0.077 Uiso 0.60 1 calc PR B 2
H26E H 0.2581 0.9696 0.4954 0.077 Uiso 0.60 1 calc PR B 2
H26F H 0.1005 0.9906 0.4531 0.077 Uiso 0.60 1 calc PR B 2
C27' C 0.2111(7) 0.7910(5) 0.4505(5) 0.0447(19) Uiso 0.60 1 d PD B 2
H27D H 0.2415 0.7349 0.4177 0.067 Uiso 0.60 1 calc PR B 2
H27E H 0.1081 0.7949 0.4647 0.067 Uiso 0.60 1 calc PR B 2
H27F H 0.2628 0.7751 0.5112 0.067 Uiso 0.60 1 calc PR B 2
C28 C 0.1564(4) 0.9273(3) 0.2922(3) 0.0358(9) Uani 1 1 d D . .
C29 C 0.0102(4) 0.9677(3) 0.2773(3) 0.0410(10) Uani 1 1 d . B .
H29A H -0.0528 0.9958 0.3212 0.049 Uiso 1 1 calc R . .
C30 C -0.0251(4) 0.9592(3) 0.1877(3) 0.0389(10) Uani 1 1 d . . .
H30A H -0.1163 0.9801 0.1587 0.047 Uiso 1 1 calc R B .
C31 C 0.1000(4) 0.9135(3) 0.1474(3) 0.0304(8) Uani 1 1 d . B .
C32 C 0.1464(4) 0.8859(3) 0.0614(3) 0.0303(9) Uani 1 1 d . . .
H32A H 0.0799 0.8908 0.0126 0.036 Uiso 1 1 calc R B .
C33 C 0.2971(4) 0.7313(3) -0.0556(3) 0.0297(8) Uani 1 1 d . B .
C34 C 0.3267(3) 0.8264(3) -0.0403(3) 0.0277(8) Uani 1 1 d . . .
C35 C 0.3979(4) 0.8939(3) -0.1129(3) 0.0344(9) Uani 1 1 d . B .
H35A H 0.4226 0.9569 -0.1021 0.041 Uiso 1 1 calc R . .
C36 C 0.4331(4) 0.8714(3) -0.2002(3) 0.0378(10) Uani 1 1 d . . .
H36A H 0.4808 0.9190 -0.2494 0.045 Uiso 1 1 calc R B .
C37 C 0.3991(4) 0.7794(3) -0.2164(3) 0.0407(10) Uani 1 1 d . B .
H37A H 0.4214 0.7646 -0.2774 0.049 Uiso 1 1 calc R . .
C38 C 0.3328(4) 0.7091(3) -0.1440(3) 0.0390(10) Uani 1 1 d . . .
H38A H 0.3115 0.6451 -0.1548 0.047 Uiso 1 1 calc R B .
C1S C -0.0761(16) 0.6342(12) 0.3154(11) 0.039(4) Uiso 0.25 1 d P . .
O1S O 0.049(2) 0.6817(16) 0.3317(14) 0.134(7) Uiso 0.25 1 d P . .

loop_
_atom_site_aniso_label
_atom_site_aniso_U_11
_atom_site_aniso_U_22
_atom_site_aniso_U_33
_atom_site_aniso_U_23
_atom_site_aniso_U_13
_atom_site_aniso_U_12
Pd1 0.02516(16) 0.03583(19) 0.03200(18) -0.01184(14) -0.00138(13) -0.00660(13)
Pd2 0.02253(15) 0.02906(17) 0.03475(18) -0.00892(13) -0.00468(13) -0.00293(12)
N1 0.0262(16) 0.0275(17) 0.0390(19) -0.0132(15) -0.0049(14) -0.0030(13)
N2 0.0249(16) 0.047(2) 0.0383(19) -0.0169(16) 0.0021(15) -0.0107(14)
N3 0.0304(17) 0.044(2) 0.0272(18) -0.0110(15) -0.0001(14) -0.0098(14)
N4 0.0220(15) 0.0268(17) 0.0367(18) -0.0090(14) -0.0019(14) -0.0031(13)
N5 0.0257(16) 0.0205(16) 0.0360(18) -0.0068(13) -0.0068(14) -0.0015(12)
N6 0.0203(15) 0.0330(18) 0.0329(18) -0.0055(14) 0.0008(13) -0.0036(13)
N7 0.0290(17) 0.0336(18) 0.0335(18) -0.0087(15) -0.0033(14) -0.0062(14)
N8 0.0244(15) 0.0221(16) 0.0387(18) -0.0096(14) -0.0035(14) -0.0021(12)
C1 0.030(2) 0.030(2) 0.043(2) -0.0167(19) -0.0085(18) 0.0023(17)
C2 0.0232(19) 0.031(2) 0.044(2) -0.0153(19) -0.0035(17) 0.0019(16)
C3 0.0231(19) 0.041(2) 0.055(3) -0.024(2) 0.0009(19) -0.0018(17)
C4 0.026(2) 0.052(3) 0.042(2) -0.017(2) 0.0100(18) -0.0127(18)
C5 0.030(2) 0.057(3) 0.035(2) -0.019(2) 0.0064(18) -0.0106(19)
C9 0.038(2) 0.059(3) 0.030(2) -0.018(2) 0.0032(18) -0.016(2)
C10 0.052(3) 0.059(3) 0.028(2) -0.004(2) -0.002(2) -0.019(2)
C11 0.040(2) 0.051(3) 0.041(3) -0.009(2) -0.008(2) -0.009(2)
C12 0.028(2) 0.034(2) 0.035(2) -0.0120(18) -0.0024(17) -0.0062(17)
C13 0.0211(19) 0.030(2) 0.046(2) -0.0149(19) -0.0054(18) 0.0015(16)
C14 0.0192(17) 0.0240(19) 0.035(2) -0.0049(17) -0.0042(16) 0.0028(15)
C15 0.031(2) 0.023(2) 0.039(2) -0.0096(17) -0.0042(18) 0.0053(16)
C16 0.031(2) 0.043(3) 0.034(2) -0.0055(19) -0.0003(18) 0.0111(19)
C17 0.026(2) 0.035(2) 0.044(3) 0.0006(19) -0.0006(18) 0.0009(17)
C18 0.028(2) 0.025(2) 0.047(2) -0.0021(18) -0.0040(18) -0.0055(16)
C19 0.0198(18) 0.027(2) 0.034(2) -0.0080(17) -0.0090(16) 0.0028(15)
C20 0.0243(19) 0.025(2) 0.044(2) -0.0027(18) -0.0080(18) -0.0047(16)
C21 0.029(2) 0.028(2) 0.032(2) -0.0027(17) -0.0084(17) -0.0025(16)
C22 0.037(2) 0.045(3) 0.034(2) -0.0005(19) -0.0128(19) -0.0101(19)
C23 0.048(3) 0.056(3) 0.027(2) -0.010(2) -0.0011(19) -0.011(2)
C24 0.036(2) 0.042(2) 0.031(2) -0.0032(19) -0.0019(18) -0.0075(18)
C28 0.030(2) 0.039(2) 0.036(2) -0.0043(19) 0.0033(18) -0.0094(17)
C29 0.026(2) 0.054(3) 0.040(2) -0.009(2) 0.0087(18) -0.0042(19)
C30 0.024(2) 0.039(2) 0.049(3) -0.001(2) 0.0012(18) -0.0082(17)
C31 0.0251(19) 0.027(2) 0.036(2) -0.0026(17) -0.0020(17) -0.0053(16)
C32 0.027(2) 0.021(2) 0.041(2) -0.0006(17) -0.0102(17) -0.0053(16)
C33 0.0269(19) 0.025(2) 0.037(2) -0.0081(17) -0.0091(17) 0.0009(15)
C34 0.0242(18) 0.024(2) 0.034(2) -0.0082(17) -0.0098(16) 0.0038(15)
C35 0.032(2) 0.024(2) 0.045(2) -0.0052(18) -0.0083(18) 0.0010(16)
C36 0.036(2) 0.035(2) 0.034(2) 0.0003(19) -0.0025(18) 0.0014(18)
C37 0.041(2) 0.047(3) 0.034(2) -0.012(2) -0.0052(19) -0.001(2)
C38 0.038(2) 0.039(2) 0.044(3) -0.016(2) -0.008(2) -0.0031(19)

loop_
_atom_type_symbol
_atom_type_description
_atom_type_scat_dispersion_real
_atom_type_scat_dispersion_imag
_atom_type_scat_source
C C 0.0033 0.0016 'International Tables Vol C Tables 4.2.6.8 and 6.1.1.4'
H H 0.0000 0.0000 'International Tables Vol C Tables 4.2.6.8 and 6.1.1.4'
N N 0.0061 0.0033 'International Tables Vol C Tables 4.2.6.8 and 6.1.1.4'
Pd Pd -0.9988 1.0072 'International Tables Vol C Tables 4.2.6.8 and 6.1.1.4'
O O 0.0106 0.0060 'International Tables Vol C Tables 4.2.6.8 and 6.1.1.4'

loop_
_geom_angle_atom_site_label_1
_geom_angle_atom_site_label_2
_geom_angle_atom_site_label_3
_geom_angle
N3 Pd1 N2 88.06(13)
N3 Pd1 N1 168.31(12)
N2 Pd1 N1 80.28(12)
N3 Pd1 N4 80.76(12)
N2 Pd1 N4 168.58(12)
N1 Pd1 N4 110.93(12)
N7 Pd2 N6 88.19(12)
N7 Pd2 N8 80.08(12)
N6 Pd2 N8 168.03(12)
N7 Pd2 N5 168.55(11)
N6 Pd2 N5 80.72(12)
N8 Pd2 N5 110.86(11)
C1 N1 C33 123.0(3)
C1 N1 Pd1 112.0(3)
C33 N1 Pd1 124.9(2)
C5 N2 C2 110.7(3)
C5 N2 Pd1 133.1(3)
C2 N2 Pd1 115.8(2)
C9 N3 C12 110.1(3)
C9 N3 Pd1 134.0(2)
C12 N3 Pd1 115.9(2)
C13 N4 C14 118.8(3)
C13 N4 Pd1 110.1(2)
C14 N4 Pd1 131.0(2)
C32 N5 C34 118.0(3)
C32 N5 Pd2 110.1(2)
C34 N5 Pd2 131.9(2)
C28 N6 C31 111.0(3)
C28 N6 Pd2 132.8(2)
C31 N6 Pd2 115.7(2)
C24 N7 C21 109.4(3)
C24 N7 Pd2 133.8(2)
C21 N7 Pd2 116.5(2)
C20 N8 C19 124.0(3)
C20 N8 Pd2 112.3(2)
C19 N8 Pd2 123.6(2)
N1 C1 C2 117.7(3)
N2 C2 C3 107.2(3)
N2 C2 C1 113.8(3)
C3 C2 C1 139.0(4)
C4 C3 C2 107.0(3)
C3 C4 C5 107.9(3)
N2 C5 C4 107.2(3)
N2 C5 C6 119.5(4)
C4 C5 C6 131.0(4)
N2 C5 C6' 125.6(3)
C4 C5 C6' 126.6(4)
C5 C6 C8 109.9(7)
C5 C6 C7 102.0(8)
C8 C6 C7 106.6(9)
C5 C6 C9 116.6(5)
C8 C6 C9 114.6(8)
C7 C6 C9 105.8(8)
C7' C6' C9 111.4(4)
C7' C6' C8' 106.0(5)
C9 C6' C8' 105.7(5)
C7' C6' C5 112.6(4)
C9 C6' C5 112.9(4)
C8' C6' C5 107.7(5)
N3 C9 C10 108.2(3)
N3 C9 C6 119.6(4)
C10 C9 C6 129.8(4)
N3 C9 C6' 125.2(4)
C10 C9 C6' 126.2(4)
C11 C10 C9 107.4(4)
C10 C11 C12 106.8(4)
N3 C12 C13 113.6(3)
N3 C12 C11 107.6(3)
C13 C12 C11 138.8(4)
N4 C13 C12 119.3(3)
C15 C14 C19 118.8(3)
C15 C14 N4 121.5(3)
C19 C14 N4 119.8(3)
C16 C15 C14 120.8(4)
C15 C16 C17 120.1(4)
C18 C17 C16 119.9(4)
C17 C18 C19 120.4(4)
C18 C19 C14 119.9(3)
C18 C19 N8 122.6(3)
C14 C19 N8 117.2(3)
N8 C20 C21 117.8(3)
N7 C21 C22 108.0(3)
N7 C21 C20 113.1(3)
C22 C21 C20 138.9(3)
C23 C22 C21 106.4(3)
C22 C23 C24 108.4(3)
N7 C24 C23 107.8(3)
N7 C24 C25' 121.1(4)
C23 C24 C25' 130.1(4)
N7 C24 C25 125.6(4)
C23 C24 C25 126.4(4)
C28 C25 C26 110.7(7)
C28 C25 C27 105.9(6)
C26 C25 C27 108.2(8)
C28 C25 C24 112.7(5)
C26 C25 C24 112.7(7)
C27 C25 C24 106.2(6)
C28 C25' C24 114.6(4)
C28 C25' C26' 107.9(5)
C24 C25' C26' 105.9(5)
C28 C25' C27' 109.7(5)
C24 C25' C27' 108.8(5)
C26' C25' C27' 109.9(5)
N6 C28 C29 107.2(3)
N6 C28 C25' 121.3(4)
C29 C28 C25' 130.4(4)
N6 C28 C25 126.7(4)
C29 C28 C25 126.0(4)
C30 C29 C28 108.0(3)
C29 C30 C31 107.0(3)
N6 C31 C32 113.8(3)
N6 C31 C30 106.8(3)
C32 C31 C30 139.3(3)
N5 C32 C31 119.4(3)
C38 C33 C34 119.8(4)
C38 C33 N1 122.0(3)
C34 C33 N1 117.9(3)
C35 C34 C33 118.7(3)
C35 C34 N5 121.0(3)
C33 C34 N5 120.2(3)
C36 C35 C34 121.1(4)
C35 C36 C37 120.0(4)
C38 C37 C36 120.0(4)
C37 C38 C33 120.3(4)

loop_
_geom_bond_atom_site_label_1
_geom_bond_atom_site_label_2
_geom_bond_distance
Pd1 N1 2.053(3)
Pd1 N2 1.938(3)
Pd1 N3 1.932(3)
Pd1 N4 2.072(3)
Pd2 N5 2.084(3)
Pd2 N6 1.939(3)
Pd2 N7 1.923(3)
Pd2 N8 2.053(3)
N1 C1 1.315(4)
N1 C33 1.418(4)
N2 C5 1.331(4)
N2 C2 1.370(4)
N3 C9 1.330(4)
N3 C12 1.370(4)
N4 C13 1.318(4)
N4 C14 1.424(4)
N5 C32 1.314(4)
N5 C34 1.437(4)
N6 C28 1.334(4)
N6 C31 1.371(4)
N7 C24 1.341(4)
N7 C21 1.379(4)
N8 C20 1.309(4)
N8 C19 1.411(4)
C1 C2 1.408(5)
C2 C3 1.398(5)
C3 C4 1.382(5)
C4 C5 1.410(5)
C5 C6 1.502(6)
C5 C6' 1.560(5)
C6 C8 1.514(7)
C6 C7 1.528(8)
C6 C9 1.531(6)
C6' C7' 1.528(6)
C6' C9 1.535(5)
C6' C8' 1.547(6)
C9 C10 1.405(5)
C10 C11 1.387(5)
C11 C12 1.402(5)
C12 C13 1.399(5)
C14 C15 1.386(5)
C14 C19 1.407(5)
C15 C16 1.380(5)
C16 C17 1.384(5)
C17 C18 1.380(5)
C18 C19 1.385(5)
C20 C21 1.405(5)
C21 C22 1.405(5)
C22 C23 1.381(5)
C23 C24 1.404(5)
C24 C25' 1.527(5)
C24 C25 1.549(6)
C25 C28 1.537(6)
C25 C26 1.539(7)
C25 C27 1.549(7)
C25' C28 1.526(5)
C25' C26' 1.533(6)
C25' C27' 1.544(6)
C28 C29 1.414(5)
C29 C30 1.380(5)
C30 C31 1.411(5)
C31 C32 1.404(5)
C33 C38 1.385(5)
C33 C34 1.401(5)
C34 C35 1.386(5)
C35 C36 1.370(5)
C36 C37 1.382(5)
C37 C38 1.380(5)
C1S O1S 1.48(2)
